data_7211519
loop_
_publ_author_name
'Mol\<canov, Kre\<simir'
'Koji\'c-Prodi\'c, Biserka'

_publ_section_title
;
 Salts and co-crystals of chloranilic acid with organic bases: is it
 possible to predict a salt formation?
;
_journal_issue 3
_journal_name_full CrystEngComm
_journal_page_first 925
_journal_paper_doi 10.1039/b908492d
_journal_volume 12
_journal_year 2010
_chemical_formula_moiety 'C6 H8 N, C6 H Cl2 O4'
_chemical_formula_sum 'C12 H9 Cl2 N O4'
_chemical_formula_weight 302.11
_space_group_IT_number 2
_symmetry_cell_setting triclinic
_symmetry_space_group_name_Hall '-P 1'
_symmetry_space_group_name_H-M 'P -1'
_audit_creation_date 2008-02-11T11:31:11-00:00
_audit_creation_method 'WinGX routine CIF_UPDATE'
_cell_angle_alpha 101.951(4)
_cell_angle_beta 103.166(4)
_cell_angle_gamma 98.562(4)
_cell_formula_units_Z 2
_cell_length_a 7.5343(3)
_cell_length_b 9.1981(4)
_cell_length_c 9.7929(5)
_cell_measurement_reflns_used 4480
_cell_measurement_temperature 293(2)
_cell_measurement_theta_max 76.1861
_cell_measurement_theta_min 4.7735
_cell_volume 632.66(5)
_computing_cell_refinement
;
CrysAlis RED, Oxford Diffraction Ltd.,
Version 1.171.32.11 (release 31-10-2007 CrysAlis171 .NET)
(compiled Oct 31 2007,17:16:07)
;
_computing_data_collection
;
CrysAlis CCD, Oxford Diffraction Ltd.,
Version 1.171.32.11 (release 31-10-2007 CrysAlis171 .NET)
(compiled Oct 31 2007,17:16:07)
;
_computing_data_reduction
;
CrysAlis RED, Oxford Diffraction Ltd.,
Version 1.171.32.11 (release 31-10-2007 CrysAlis171 .NET)
(compiled Oct 31 2007,17:16:07)
;
_computing_molecular_graphics 'Ortep-3 for Windows (Farrugia, 1997)'
_computing_publication_material 'WinGX publication routines (Farrugia, 1999)'
_computing_structure_refinement 'SHELXL-97 (Sheldrick, 1997)'
_computing_structure_solution 'SHELXS-97 (Sheldrick, 1997)'
_diffrn_detector_area_resol_mean 10.4323
_diffrn_measured_fraction_theta_full 0.979
_diffrn_measured_fraction_theta_max 0.979
_diffrn_measurement_device_type 'Oxford Xcalibur Nova'
_diffrn_measurement_method
;
CCD detector
;
_diffrn_radiation_monochromator graphite
_diffrn_radiation_probe x-ray
_diffrn_radiation_source 'Enhance (Cu) X-ray Source'
_diffrn_radiation_type CuK\a
_diffrn_radiation_wavelength 1.54179
_diffrn_reflns_av_R_equivalents 0.0153
_diffrn_reflns_limit_h_max 9
_diffrn_reflns_limit_h_min -8
_diffrn_reflns_limit_k_max 11
_diffrn_reflns_limit_k_min -11
_diffrn_reflns_limit_l_max 12
_diffrn_reflns_limit_l_min -11
_diffrn_reflns_number 6799
_diffrn_reflns_theta_full 75
_diffrn_reflns_theta_max 75
_diffrn_reflns_theta_min 4.79
_exptl_absorpt_coefficient_mu 4.727
_exptl_absorpt_correction_T_max 0.6500
_exptl_absorpt_correction_T_min 0.5063
_exptl_absorpt_correction_type multi-scan
_exptl_absorpt_process_details
;
CrysAlis RED, Oxford Diffraction Ltd.,
Version 1.171.32.11 (release 31-10-2007 CrysAlis171 .NET)
(compiled Oct 31 2007,17:16:07)
Empirical absorption correction using spherical harmonics,
implemented in SCALE3 ABSPACK scaling algorithm.
;
_exptl_crystal_colour 'dark red'
_exptl_crystal_density_diffrn 1.586
_exptl_crystal_density_method 'not measured'
_exptl_crystal_description prism
_exptl_crystal_F_000 308
_exptl_crystal_size_max 0.2
_exptl_crystal_size_mid 0.10
_exptl_crystal_size_min 0.09
_refine_diff_density_max 0.283
_refine_diff_density_min -0.436
_refine_ls_extinction_method none
_refine_ls_goodness_of_fit_ref 1.101
_refine_ls_hydrogen_treatment refall
_refine_ls_matrix_type full
_refine_ls_number_parameters 208
_refine_ls_number_reflns 2550
_refine_ls_number_restraints 0
_refine_ls_restrained_S_all 1.101
_refine_ls_R_factor_gt 0.0362
_refine_ls_shift/su_max 0
_refine_ls_structure_factor_coef Fsqd
_refine_ls_weighting_details 'calc w=1/[\s^2^(Fo^2^)+(0.0581P)^2^+0.1559P] where P=(Fo^2^+2Fc^2^)/3'
_refine_ls_weighting_scheme calc
_refine_ls_wR_factor_ref 0.1055
_reflns_number_gt 2296
_reflns_number_total 2550
_reflns_threshold_expression >2sigma(I)
_cod_data_source_file b908492d.txt
_cod_data_source_block 2-MePy-HCA-triclinic
_cod_original_formula_sum 'C12 H9 Cl2 N1 O4'
_cod_database_code 7211519

loop_
_symmetry_equiv_pos_as_xyz
'x, y, z'
'-x, -y, -z'

loop_
_atom_site_label
_atom_site_type_symbol
_atom_site_fract_x
_atom_site_fract_y
_atom_site_fract_z
_atom_site_U_iso_or_equiv
_atom_site_adp_type
_atom_site_occupancy
_atom_site_calc_flag
N1 N 0.1136(2) 0.54049(16) 0.23417(16) 0.0449(3) Uani 1 d
C7 C 0.1471(2) 0.43550(18) 0.13171(18) 0.0439(4) Uani 1 d
C12 C 0.2967(3) 0.4805(3) 0.0636(2) 0.0577(5) Uani 1 d
C8 C 0.0397(3) 0.2903(2) 0.0966(2) 0.0551(5) Uani 1 d
C11 C -0.0145(3) 0.5110(2) 0.3053(2) 0.0574(5) Uani 1 d
C10 C -0.1199(3) 0.3678(3) 0.2740(3) 0.0643(5) Uani 1 d
C9 C -0.0928(3) 0.2573(2) 0.1682(3) 0.0645(6) Uani 1 d
H9 H -0.168(4) 0.160(3) 0.139(3) 0.079(8) Uiso 1 d
H11 H -0.030(3) 0.593(3) 0.374(3) 0.065(7) Uiso 1 d
H8 H 0.062(4) 0.217(4) 0.020(3) 0.084(8) Uiso 1 d
H10 H -0.221(4) 0.346(3) 0.319(3) 0.079(8) Uiso 1 d
H12C H 0.408(5) 0.463(4) 0.119(4) 0.093(9) Uiso 1 d
H12A H 0.320(5) 0.580(4) 0.070(3) 0.098(10) Uiso 1 d
H12B H 0.281(4) 0.421(4) -0.029(4) 0.088(9) Uiso 1 d
H1 H 0.173(3) 0.635(3) 0.258(3) 0.059(6) Uiso 1 d
H2 H 0.424(4) 0.429(4) 0.586(3) 0.090(10) Uiso 1 d
Cl2 Cl 0.40292(7) 0.08925(5) 0.12337(5) 0.05396(16) Uani 1 d
Cl1 Cl 0.22438(8) 0.10690(6) 0.72835(5) 0.06218(17) Uani 1 d
O1 O 0.4535(2) 0.35509(13) 0.37385(14) 0.0524(3) Uani 1 d
C2 C 0.3428(2) 0.22934(17) 0.53161(18) 0.0408(3) Uani 1 d
O4 O 0.2561(2) -0.17541(13) 0.22886(15) 0.0564(3) Uani 1 d
O2 O 0.3758(2) 0.36458(14) 0.62324(14) 0.0545(3) Uani 1 d
O3 O 0.1889(2) -0.16472(14) 0.48822(16) 0.0613(4) Uani 1 d
C4 C 0.2432(2) -0.04485(18) 0.46248(19) 0.0432(4) Uani 1 d
C5 C 0.2847(2) -0.04807(17) 0.31460(19) 0.0419(3) Uani 1 d
C1 C 0.3880(2) 0.22938(16) 0.38939(17) 0.0391(3) Uani 1 d
C3 C 0.2733(2) 0.10136(19) 0.56466(18) 0.0428(4) Uani 1 d
C6 C 0.3527(2) 0.08961(17) 0.28703(18) 0.0409(3) Uani 1 d

loop_
_atom_site_aniso_label
_atom_site_aniso_U_11
_atom_site_aniso_U_22
_atom_site_aniso_U_33
_atom_site_aniso_U_23
_atom_site_aniso_U_13
_atom_site_aniso_U_12
N1 0.0512(8) 0.0302(6) 0.0473(7) 0.0058(6) 0.0120(6) -0.0026(6)
C7 0.0459(8) 0.0373(8) 0.0442(8) 0.0089(6) 0.0058(7) 0.0070(6)
C12 0.0586(11) 0.0580(12) 0.0550(11) 0.0091(9) 0.0189(9) 0.0089(9)
C8 0.0588(10) 0.0348(8) 0.0608(11) 0.0009(8) 0.0064(8) 0.0061(7)
C11 0.0657(11) 0.0455(10) 0.0561(11) 0.0043(8) 0.0240(9) -0.0034(8)
C10 0.0653(12) 0.0563(11) 0.0674(12) 0.0174(10) 0.0220(10) -0.0093(9)
C9 0.0636(12) 0.0357(9) 0.0826(14) 0.0147(9) 0.0082(10) -0.0076(8)
Cl2 0.0683(3) 0.0418(2) 0.0519(3) 0.00291(18) 0.0280(2) 0.00541(19)
Cl1 0.0858(4) 0.0556(3) 0.0476(3) 0.0175(2) 0.0237(2) 0.0065(2)
O1 0.0755(8) 0.0275(5) 0.0510(7) 0.0050(5) 0.0221(6) -0.0011(5)
C2 0.0455(8) 0.0306(7) 0.0419(8) 0.0050(6) 0.0083(6) 0.0050(6)
O4 0.0715(8) 0.0287(6) 0.0629(8) -0.0012(5) 0.0246(7) -0.0016(5)
O2 0.0832(9) 0.0306(6) 0.0464(7) 0.0025(5) 0.0232(6) 0.0025(6)
O3 0.0792(9) 0.0359(6) 0.0596(8) 0.0156(6) 0.0095(7) -0.0070(6)
C4 0.0426(8) 0.0319(7) 0.0488(9) 0.0100(6) 0.0048(7) 0.0004(6)
C5 0.0404(8) 0.0280(7) 0.0514(9) 0.0037(6) 0.0092(6) 0.0024(6)
C1 0.0433(8) 0.0276(7) 0.0435(8) 0.0060(6) 0.0108(6) 0.0038(6)
C3 0.0481(8) 0.0371(8) 0.0409(8) 0.0098(6) 0.0101(6) 0.0040(6)
C6 0.0454(8) 0.0305(7) 0.0441(8) 0.0040(6) 0.0141(6) 0.0037(6)

loop_
_atom_type_symbol
_atom_type_description
_atom_type_scat_dispersion_real
_atom_type_scat_dispersion_imag
_atom_type_scat_source
C C 0.018 0.009 'International Tables Vol C Tables 4.2.6.8 and 6.1.1.4'
H H 0 0 'International Tables Vol C Tables 4.2.6.8 and 6.1.1.4'
Cl Cl 0.364 0.702 'International Tables Vol C Tables 4.2.6.8 and 6.1.1.4'
N N 0.031 0.018 'International Tables Vol C Tables 4.2.6.8 and 6.1.1.4'
O O 0.049 0.032 'International Tables Vol C Tables 4.2.6.8 and 6.1.1.4'

loop_
_geom_angle_atom_site_label_1
_geom_angle_atom_site_label_2
_geom_angle_atom_site_label_3
_geom_angle
C7 N1 C11 123.38(15)
C7 N1 H1 121.7(15)
C11 N1 H1 114.9(15)
N1 C7 C8 117.43(17)
N1 C7 C12 118.54(16)
C8 C7 C12 124.03(18)
C7 C12 H12C 107.0(19)
C7 C12 H12A 112(2)
H12C C12 H12A 105(3)
C7 C12 H12B 114.0(18)
H12C C12 H12B 105(3)
H12A C12 H12B 113(3)
C9 C8 C7 120.22(19)
C9 C8 H8 123.1(17)
C7 C8 H8 116.7(17)
N1 C11 C10 120.10(19)
N1 C11 H11 117.0(15)
C10 C11 H11 122.9(15)
C9 C10 C11 118.6(2)
C9 C10 H10 119.7(17)
C11 C10 H10 121.5(17)
C10 C9 C8 120.24(18)
C10 C9 H9 121.2(17)
C8 C9 H9 118.4(17)
O2 C2 C3 121.71(16)
O2 C2 C1 115.49(14)
C3 C2 C1 122.81(14)
C2 O2 H2 108(2)
O3 C4 C3 123.19(17)
O3 C4 C5 118.43(15)
C3 C4 C5 118.38(14)
O4 C5 C6 124.89(17)
O4 C5 C4 116.79(15)
C6 C5 C4 118.32(14)
O1 C1 C6 125.89(15)
O1 C1 C2 116.12(13)
C6 C1 C2 117.99(14)
C2 C3 C4 119.94(16)
C2 C3 Cl1 121.15(13)
C4 C3 Cl1 118.89(13)
C5 C6 C1 122.49(15)
C5 C6 Cl2 119.32(12)
C1 C6 Cl2 118.15(12)

loop_
_geom_bond_atom_site_label_1
_geom_bond_atom_site_label_2
_geom_bond_distance
N1 C7 1.338(2)
N1 C11 1.341(2)
N1 H1 0.88(3)
C7 C8 1.385(2)
C7 C12 1.485(3)
C12 H12C 0.95(3)
C12 H12A 0.90(4)
C12 H12B 0.92(3)
C8 C9 1.378(3)
C8 H8 0.97(3)
C11 C10 1.368(3)
C11 H11 0.94(3)
C10 C9 1.367(3)
C10 H10 0.98(3)
C9 H9 0.94(3)
Cl2 C6 1.7279(17)
Cl1 C3 1.7174(17)
O1 C1 1.2413(19)
C2 O2 1.326(2)
C2 C3 1.348(2)
C2 C1 1.507(2)
O4 C5 1.248(2)
O2 H2 0.84(3)
O3 C4 1.214(2)
C4 C3 1.453(2)
C4 C5 1.545(2)
C5 C6 1.397(2)
C1 C6 1.404(2)

loop_
_geom_torsion_atom_site_label_1
_geom_torsion_atom_site_label_2
_geom_torsion_atom_site_label_3
_geom_torsion_atom_site_label_4
_geom_torsion
C11 N1 C7 C8 1.5(3)
C11 N1 C7 C12 -178.08(19)
N1 C7 C8 C9 -1.4(3)
C12 C7 C8 C9 178.1(2)
C7 N1 C11 C10 -0.4(3)
N1 C11 C10 C9 -0.7(4)
C11 C10 C9 C8 0.7(4)
C7 C8 C9 C10 0.4(3)
O3 C4 C5 O4 1.2(2)
C3 C4 C5 O4 -179.49(16)
O3 C4 C5 C6 -178.03(16)
C3 C4 C5 C6 1.3(2)
O2 C2 C1 O1 1.0(2)
C3 C2 C1 O1 -179.08(16)
O2 C2 C1 C6 -178.87(15)
C3 C2 C1 C6 1.0(2)
O2 C2 C3 C4 -178.61(16)
C1 C2 C3 C4 1.5(3)
O2 C2 C3 Cl1 -0.2(2)
C1 C2 C3 Cl1 179.88(12)
O3 C4 C3 C2 176.66(17)
C5 C4 C3 C2 -2.6(2)
O3 C4 C3 Cl1 -1.8(2)
C5 C4 C3 Cl1 178.99(12)
O4 C5 C6 C1 -177.90(17)
C4 C5 C6 C1 1.3(2)
O4 C5 C6 Cl2 0.1(2)
C4 C5 C6 Cl2 179.24(12)
O1 C1 C6 C5 177.70(16)
C2 C1 C6 C5 -2.4(2)
O1 C1 C6 Cl2 -0.3(2)
C2 C1 C6 Cl2 179.60(11)
